data_7207310
loop_
_publ_author_name
'Schaltin, Stijn'
'Brooks, Neil R.'
'Stappers, Linda'
'Van Hecke, Kristof'
'Van Meervelt, Luc'
'Binnemans, Koen'
'Fransaer, Jan'

_publ_section_title
;
 High current density electrodeposition from silver complex ionic liquids.
;
_journal_issue 5
_journal_name_full 'Physical chemistry chemical physics : PCCP'
_journal_page_first 1706
_journal_page_last 1715
_journal_paper_doi 10.1039/c2cp22987k
_journal_volume 14
_journal_year 2012
_chemical_formula_moiety 'C10 H16 Ag N4, C2 F6 N O4 S2'
_chemical_formula_sum 'C12 H16 Ag F6 N5 O4 S2'
_chemical_formula_weight 580.31
_chemical_melting_point 338
_chemical_name_common 'bis(1-ethylimidazome)silver bistrifimide'
_chemical_name_systematic
;
bis(1-ethylimidazome)silver bis(trifluoromethyl)sulfonylimide
;
_space_group_IT_number 14
_symmetry_cell_setting monoclinic
_symmetry_space_group_name_Hall '-P 2yn'
_symmetry_space_group_name_H-M 'P 1 21/n 1'
_atom_sites_solution_hydrogens geom
_atom_sites_solution_primary direct
_atom_sites_solution_secondary difmap
_audit_creation_method SHELXL-97
_cell_angle_alpha 90.00
_cell_angle_beta 108.6980(10)
_cell_angle_gamma 90.00
_cell_formula_units_Z 4
_cell_length_a 14.9257(3)
_cell_length_b 8.6793(2)
_cell_length_c 16.5837(3)
_cell_measurement_reflns_used 6432
_cell_measurement_temperature 100(2)
_cell_measurement_theta_max 71.47
_cell_measurement_theta_min 3.47
_cell_volume 2034.94(7)
_computing_cell_refinement 'Bruker SAINT'
_computing_data_collection 'Bruker SAINT'
_computing_data_reduction 'Bruker SMART'
_computing_publication_material
;
A.L.Spek (2010) PLATON, A Multipurpose Crystallographic Tool,
Utrecht University, Utrecht, The Netherlands.
;
_computing_structure_refinement 'SHELXL-97 (Sheldrick, 2008)'
_computing_structure_solution 'SHELXS-97 (Sheldrick, 2008)'
_diffrn_ambient_temperature 100(2)
_diffrn_measured_fraction_theta_full 1.000
_diffrn_measured_fraction_theta_max 0.986
_diffrn_measurement_device_type 'SMART 6000'
_diffrn_measurement_method '\w scans'
_diffrn_radiation_monochromator 'crossed G\"obel mirrors'
_diffrn_radiation_source 'fine-focus sealed tube'
_diffrn_radiation_type CuK\a
_diffrn_radiation_wavelength 1.54178
_diffrn_reflns_av_R_equivalents 0.0622
_diffrn_reflns_av_sigmaI/netI 0.0495
_diffrn_reflns_limit_h_max 17
_diffrn_reflns_limit_h_min -18
_diffrn_reflns_limit_k_max 10
_diffrn_reflns_limit_k_min -9
_diffrn_reflns_limit_l_max 19
_diffrn_reflns_limit_l_min -20
_diffrn_reflns_number 17211
_diffrn_reflns_theta_full 66.50
_diffrn_reflns_theta_max 71.53
_diffrn_reflns_theta_min 3.47
_exptl_absorpt_coefficient_mu 10.673
_exptl_absorpt_correction_T_max 0.415
_exptl_absorpt_correction_T_min 0.076
_exptl_absorpt_correction_type multi-scan
_exptl_absorpt_process_details SADABS
_exptl_crystal_colour colourless
_exptl_crystal_density_diffrn 1.894
_exptl_crystal_density_method 'not measured'
_exptl_crystal_description block
_exptl_crystal_F_000 1152
_exptl_crystal_size_max 0.50
_exptl_crystal_size_mid 0.20
_exptl_crystal_size_min 0.10
_refine_diff_density_max 0.540
_refine_diff_density_min -0.733
_refine_diff_density_rms 0.100
_refine_ls_extinction_method none
_refine_ls_goodness_of_fit_ref 1.054
_refine_ls_hydrogen_treatment constr
_refine_ls_matrix_type full
_refine_ls_number_parameters 273
_refine_ls_number_reflns 3911
_refine_ls_number_restraints 0
_refine_ls_restrained_S_all 1.054
_refine_ls_R_factor_all 0.0341
_refine_ls_R_factor_gt 0.0297
_refine_ls_shift/su_max 0.002
_refine_ls_shift/su_mean 0.000
_refine_ls_structure_factor_coef Fsqd
_refine_ls_weighting_details 'calc w=1/[\s^2^(Fo^2^)+(0.0308P)^2^+0.2261P] where P=(Fo^2^+2Fc^2^)/3'
_refine_ls_weighting_scheme calc
_refine_ls_wR_factor_gt 0.0708
_refine_ls_wR_factor_ref 0.0731
_reflns_number_gt 3500
_reflns_number_total 3911
_reflns_threshold_expression >2sigma(I)
_cod_data_source_file c2cp22987k.txt
_cod_data_source_block kb22
_cod_original_sg_symbol_H-M 'P 21/n'
_cod_database_code 7207310

loop_
_symmetry_equiv_pos_as_xyz
'x, y, z'
'-x+1/2, y+1/2, -z+1/2'
'-x, -y, -z'
'x-1/2, -y-1/2, z-1/2'

loop_
_atom_site_label
_atom_site_type_symbol
_atom_site_fract_x
_atom_site_fract_y
_atom_site_fract_z
_atom_site_U_iso_or_equiv
_atom_site_adp_type
_atom_site_occupancy
_atom_site_symmetry_multiplicity
_atom_site_calc_flag
_atom_site_refinement_flags
Ag1 Ag 0.975526(12) 0.748572(19) 0.452349(11) 0.01645(8) Uani 1 1 d .
N1 N 1.09770(15) 0.8831(2) 0.50586(14) 0.0163(4) Uani 1 1 d .
C2 C 1.13902(17) 0.9770(3) 0.46595(16) 0.0158(5) Uani 1 1 d .
H2 H 1.1178 0.9939 0.4062 0.019 Uiso 1 1 calc R
N3 N 1.21485(15) 1.0453(2) 0.52080(14) 0.0160(4) Uani 1 1 d .
C4 C 1.22253(19) 0.9930(3) 0.60119(16) 0.0191(5) Uani 1 1 d .
H4 H 1.2693 1.0211 0.6531 0.023 Uiso 1 1 calc R
C5 C 1.14942(19) 0.8929(3) 0.59102(17) 0.0201(5) Uani 1 1 d .
H5 H 1.1362 0.8384 0.6356 0.024 Uiso 1 1 calc R
C6 C 1.28064(19) 1.1517(3) 0.49997(18) 0.0212(5) Uani 1 1 d .
H6A H 1.3063 1.2244 0.5478 0.025 Uiso 1 1 calc R
H6B H 1.2459 1.2124 0.4490 0.025 Uiso 1 1 calc R
C7 C 1.3614(2) 1.0680(3) 0.48307(18) 0.0243(6) Uani 1 1 d .
H7A H 1.3977 1.0114 0.5343 0.036 Uiso 1 1 calc R
H7B H 1.4027 1.1427 0.4681 0.036 Uiso 1 1 calc R
H7C H 1.3362 0.9955 0.4359 0.036 Uiso 1 1 calc R
N8 N 0.85386(15) 0.6095(3) 0.41284(14) 0.0181(4) Uani 1 1 d .
C9 C 0.82856(18) 0.5156(3) 0.46511(16) 0.0164(5) Uani 1 1 d .
H9 H 0.8659 0.4953 0.5223 0.020 Uiso 1 1 calc R
N10 N 0.74319(15) 0.4530(2) 0.42628(14) 0.0168(4) Uani 1 1 d .
C11 C 0.71186(19) 0.5100(3) 0.34468(17) 0.0212(5) Uani 1 1 d .
H11 H 0.6537 0.4865 0.3020 0.025 Uiso 1 1 calc R
C12 C 0.77999(19) 0.6060(3) 0.33705(17) 0.0215(5) Uani 1 1 d .
H12 H 0.7774 0.6624 0.2873 0.026 Uiso 1 1 calc R
C13 C 0.69295(18) 0.3485(3) 0.46649(18) 0.0218(5) Uani 1 1 d .
H13A H 0.7389 0.3021 0.5177 0.026 Uiso 1 1 calc R
H13B H 0.6642 0.2641 0.4264 0.026 Uiso 1 1 calc R
C14 C 0.6167(3) 0.4294(4) 0.4918(3) 0.0461(9) Uani 1 1 d .
H14A H 0.6454 0.5079 0.5348 0.069 Uiso 1 1 calc R
H14B H 0.5828 0.3543 0.5154 0.069 Uiso 1 1 calc R
H14C H 0.5722 0.4786 0.4417 0.069 Uiso 1 1 calc R
C15 C 1.1413(2) 0.7282(3) 0.24631(18) 0.0196(5) Uani 1 1 d .
F16 F 1.19624(13) 0.7796(2) 0.32149(12) 0.0295(4) Uani 1 1 d .
F17 F 1.13381(13) 0.8380(2) 0.18882(12) 0.0320(4) Uani 1 1 d .
F18 F 1.18201(12) 0.60629(18) 0.22517(11) 0.0268(4) Uani 1 1 d .
S19 S 1.02250(4) 0.67970(7) 0.24965(4) 0.01482(13) Uani 1 1 d .
O20 O 0.96988(14) 0.6378(2) 0.16409(12) 0.0240(4) Uani 1 1 d .
O21 O 0.99423(14) 0.8142(2) 0.28584(13) 0.0225(4) Uani 1 1 d .
N22 N 1.04803(15) 0.5431(2) 0.31632(13) 0.0151(4) Uani 1 1 d .
S23 S 1.00461(4) 0.37611(7) 0.29830(4) 0.01361(13) Uani 1 1 d .
O24 O 0.90845(13) 0.3673(2) 0.24509(14) 0.0261(4) Uani 1 1 d .
O25 O 1.03291(14) 0.2955(2) 0.37776(12) 0.0228(4) Uani 1 1 d .
C26 C 1.0705(2) 0.2748(3) 0.23790(19) 0.0236(6) Uani 1 1 d .
F27 F 1.16277(15) 0.2816(3) 0.27983(15) 0.0438(5) Uani 1 1 d .
F28 F 1.05618(16) 0.3338(2) 0.16154(11) 0.0377(5) Uani 1 1 d .
F29 F 1.04525(17) 0.1283(2) 0.23034(14) 0.0453(5) Uani 1 1 d .

loop_
_atom_site_aniso_label
_atom_site_aniso_U_11
_atom_site_aniso_U_22
_atom_site_aniso_U_33
_atom_site_aniso_U_23
_atom_site_aniso_U_13
_atom_site_aniso_U_12
Ag1 0.01162(12) 0.02030(13) 0.01798(12) -0.00323(6) 0.00553(8) -0.00246(6)
N1 0.0146(10) 0.0192(11) 0.0154(10) -0.0020(8) 0.0052(8) 0.0002(8)
C2 0.0152(12) 0.0169(12) 0.0152(12) 0.0001(9) 0.0050(10) 0.0026(9)
N3 0.0170(10) 0.0150(10) 0.0163(10) 0.0001(8) 0.0058(9) -0.0002(8)
C4 0.0203(13) 0.0223(13) 0.0130(12) -0.0013(10) 0.0028(10) -0.0030(10)
C5 0.0197(13) 0.0249(14) 0.0173(13) 0.0010(10) 0.0080(11) -0.0012(10)
C6 0.0235(13) 0.0171(13) 0.0239(14) 0.0015(10) 0.0090(11) -0.0056(10)
C7 0.0246(14) 0.0263(14) 0.0252(14) 0.0050(11) 0.0126(12) -0.0021(11)
N8 0.0150(10) 0.0226(11) 0.0173(11) -0.0044(8) 0.0059(9) -0.0031(8)
C9 0.0131(12) 0.0163(12) 0.0179(12) -0.0030(9) 0.0022(10) 0.0008(9)
N10 0.0131(10) 0.0154(11) 0.0184(11) -0.0034(8) 0.0003(9) -0.0006(8)
C11 0.0174(12) 0.0265(14) 0.0159(12) -0.0041(10) -0.0001(10) 0.0008(10)
C12 0.0200(13) 0.0311(15) 0.0128(12) -0.0022(10) 0.0045(11) -0.0019(10)
C13 0.0174(12) 0.0194(13) 0.0276(14) 0.0019(10) 0.0060(11) -0.0035(10)
C14 0.052(2) 0.0342(18) 0.072(3) 0.0061(17) 0.048(2) 0.0018(15)
C15 0.0241(14) 0.0196(13) 0.0173(13) 0.0000(10) 0.0095(11) -0.0044(10)
F16 0.0252(9) 0.0388(10) 0.0252(9) -0.0092(7) 0.0089(7) -0.0118(7)
F17 0.0428(10) 0.0271(9) 0.0330(10) 0.0107(7) 0.0220(8) -0.0031(7)
F18 0.0280(9) 0.0230(8) 0.0382(10) -0.0032(7) 0.0232(8) -0.0013(6)
S19 0.0161(3) 0.0155(3) 0.0126(3) 0.0013(2) 0.0041(2) 0.0013(2)
O20 0.0297(10) 0.0227(10) 0.0140(9) 0.0023(7) -0.0010(8) -0.0010(8)
O21 0.0258(10) 0.0176(9) 0.0259(10) -0.0001(8) 0.0107(8) 0.0039(7)
N22 0.0157(10) 0.0177(11) 0.0117(10) 0.0017(8) 0.0039(8) -0.0015(8)
S23 0.0118(3) 0.0155(3) 0.0139(3) 0.0011(2) 0.0045(2) -0.0004(2)
O24 0.0150(9) 0.0252(10) 0.0320(11) 0.0000(8) -0.0012(8) -0.0030(7)
O25 0.0278(10) 0.0240(10) 0.0174(9) 0.0048(8) 0.0084(8) -0.0030(8)
C26 0.0327(16) 0.0181(14) 0.0250(15) 0.0024(10) 0.0164(13) 0.0062(11)
F27 0.0290(10) 0.0548(12) 0.0543(14) 0.0092(10) 0.0226(10) 0.0182(9)
F28 0.0685(13) 0.0288(10) 0.0247(9) 0.0004(7) 0.0274(9) 0.0076(8)
F29 0.0753(15) 0.0153(9) 0.0565(13) -0.0065(8) 0.0369(12) 0.0016(8)

loop_
_atom_type_symbol
_atom_type_description
_atom_type_scat_dispersion_real
_atom_type_scat_dispersion_imag
_atom_type_scat_source
C C 0.0181 0.0091 'International Tables Vol C Tables 4.2.6.8 and 6.1.1.4'
H H 0.0000 0.0000 'International Tables Vol C Tables 4.2.6.8 and 6.1.1.4'
N N 0.0311 0.0180 'International Tables Vol C Tables 4.2.6.8 and 6.1.1.4'
O O 0.0492 0.0322 'International Tables Vol C Tables 4.2.6.8 and 6.1.1.4'
F F 0.0727 0.0534 'International Tables Vol C Tables 4.2.6.8 and 6.1.1.4'
S S 0.3331 0.5567 'International Tables Vol C Tables 4.2.6.8 and 6.1.1.4'
Ag Ag 0.1306 4.2820 'International Tables Vol C Tables 4.2.6.8 and 6.1.1.4'

loop_
_geom_angle_atom_site_label_1
_geom_angle_atom_site_label_2
_geom_angle_atom_site_label_3
_geom_angle
N8 Ag1 N1 173.65(8)
C2 N1 C5 106.1(2)
C2 N1 Ag1 127.66(18)
C5 N1 Ag1 126.20(17)
N1 C2 N3 111.1(2)
C2 N3 C4 107.5(2)
C2 N3 C6 126.9(2)
C4 N3 C6 125.5(2)
C5 C4 N3 106.0(2)
C4 C5 N1 109.2(2)
N3 C6 C7 112.1(2)
C9 N8 C12 105.6(2)
C9 N8 Ag1 123.11(18)
C12 N8 Ag1 130.84(18)
N8 C9 N10 111.0(2)
C9 N10 C11 107.3(2)
C9 N10 C13 125.2(2)
C11 N10 C13 127.5(2)
C12 C11 N10 106.6(2)
C11 C12 N8 109.5(2)
N10 C13 C14 112.4(2)
F18 C15 F17 108.9(2)
F18 C15 F16 108.6(2)
F17 C15 F16 108.5(2)
F18 C15 S19 110.73(17)
F17 C15 S19 109.1(2)
F16 C15 S19 111.06(19)
O20 S19 O21 118.65(12)
O20 S19 N22 115.79(12)
O21 S19 N22 110.73(11)
O20 S19 C15 104.85(13)
O21 S19 C15 103.97(12)
N22 S19 C15 100.03(12)
S23 N22 S19 124.34(14)
O24 S23 O25 119.02(12)
O24 S23 N22 115.94(12)
O25 S23 N22 107.04(12)
O24 S23 C26 104.22(14)
O25 S23 C26 102.51(12)
N22 S23 C26 106.50(12)
F29 C26 F28 109.2(3)
F29 C26 F27 108.0(2)
F28 C26 F27 107.8(2)
F29 C26 S23 109.1(2)
F28 C26 S23 112.82(19)
F27 C26 S23 109.8(2)

loop_
_geom_bond_atom_site_label_1
_geom_bond_atom_site_label_2
_geom_bond_distance
Ag1 N8 2.102(2)
Ag1 N1 2.107(2)
N1 C2 1.320(3)
N1 C5 1.378(3)
C2 N3 1.342(3)
N3 C4 1.378(3)
N3 C6 1.468(3)
C4 C5 1.363(4)
C6 C7 1.508(4)
N8 C9 1.330(3)
N8 C12 1.381(4)
C9 N10 1.344(3)
N10 C11 1.374(3)
N10 C13 1.466(3)
C11 C12 1.352(4)
C13 C14 1.508(4)
C15 F18 1.323(3)
C15 F17 1.327(3)
C15 F16 1.331(3)
C15 S19 1.840(3)
S19 O20 1.431(2)
S19 O21 1.4365(19)
S19 N22 1.582(2)
N22 S23 1.577(2)
S23 O24 1.426(2)
S23 O25 1.431(2)
S23 C26 1.837(3)
C26 F29 1.321(3)
C26 F28 1.318(3)
C26 F27 1.331(4)
